data_2213278
loop_
_publ_author_name
'Camarillo, E. Adriana'
'Flores, Henoc'
'Amador, Patricia'
'Bern\`es, Sylvain'

_publ_section_title
;
 2-Acetylpyrrole
;
_journal_coeditor_code DN2156
_journal_issue 5
_journal_name_full 'Acta Crystallographica Section E'
_journal_page_first o2593
_journal_page_last o2594
_journal_paper_doi 10.1107/S1600536807015450
_journal_volume 63
_journal_year 2007
_chemical_formula_iupac 'C6 H7 N O'
_chemical_formula_moiety 'C6 H7 N O'
_chemical_formula_sum 'C6 H7 N O'
_chemical_formula_weight 109.13
_chemical_melting_point 362.97(2)
_chemical_name_common 'Methyl 2-pyrrolyl ketone'
_chemical_name_systematic 2-Acetylpyrrole
_space_group_IT_number 14
_symmetry_cell_setting monoclinic
_symmetry_space_group_name_Hall '-P 2yn'
_symmetry_space_group_name_H-M 'P 1 21/n 1'
_atom_sites_solution_hydrogens difmap
_atom_sites_solution_primary direct
_atom_sites_solution_secondary difmap
_audit_creation_method SHELXTL-Plus
_cell_angle_alpha 90.00
_cell_angle_beta 90.158(5)
_cell_angle_gamma 90.00
_cell_formula_units_Z 4
_cell_length_a 9.762(2)
_cell_length_b 5.172(2)
_cell_length_c 11.731(3)
_cell_measurement_reflns_used 65
_cell_measurement_temperature 296.0(10)
_cell_measurement_theta_max 15.88
_cell_measurement_theta_min 4.75
_cell_volume 592.3(3)
_computing_cell_refinement XSCANS
_computing_data_collection 'XSCANS (Siemens, 1996)'
_computing_data_reduction XSCANS
_computing_molecular_graphics 'Mercury (Macrae <i>et al.</i>,  2006)'
_computing_publication_material SHELXTL-Plus
_computing_structure_refinement SHELXTL-Plus
_computing_structure_solution 'SHELXTL-Plus (Sheldrick, 1998)'
_diffrn_ambient_temperature 296.0(10)
_diffrn_measured_fraction_theta_full 1.000
_diffrn_measured_fraction_theta_max 1.000
_diffrn_measurement_device_type 'Bruker P4'
_diffrn_measurement_method \w
_diffrn_radiation_monochromator graphite
_diffrn_radiation_type MoK\a
_diffrn_radiation_wavelength 0.71073
_diffrn_reflns_av_R_equivalents 0.0278
_diffrn_reflns_av_sigmaI/netI 0.0235
_diffrn_reflns_limit_h_max 9
_diffrn_reflns_limit_h_min -12
_diffrn_reflns_limit_k_max 6
_diffrn_reflns_limit_k_min -6
_diffrn_reflns_limit_l_max 15
_diffrn_reflns_limit_l_min -15
_diffrn_reflns_number 4203
_diffrn_reflns_theta_full 27.49
_diffrn_reflns_theta_max 27.49
_diffrn_reflns_theta_min 2.71
_diffrn_standards_decay_% 4.5
_diffrn_standards_interval_count 97
_diffrn_standards_number 3
_exptl_absorpt_coefficient_mu 0.085
_exptl_absorpt_correction_type none
_exptl_crystal_colour colourless
_exptl_crystal_density_diffrn 1.224
_exptl_crystal_density_method 'not measured'
_exptl_crystal_description needle
_exptl_crystal_F_000 232
_exptl_crystal_size_max 0.60
_exptl_crystal_size_mid 0.18
_exptl_crystal_size_min 0.12
_refine_diff_density_max 0.128
_refine_diff_density_min -0.118
_refine_ls_extinction_coef 0.156(13)
_refine_ls_extinction_expression Fc^*^=kFc[1+0.001xFc^2^\l^3^/sin(2\q)]^-1/4^
_refine_ls_extinction_method SHELXTL-Plus
_refine_ls_goodness_of_fit_ref 1.036
_refine_ls_hydrogen_treatment refall
_refine_ls_matrix_type full
_refine_ls_number_parameters 115
_refine_ls_number_reflns 1362
_refine_ls_number_restraints 0
_refine_ls_restrained_S_all 1.036
_refine_ls_R_factor_all 0.0568
_refine_ls_R_factor_gt 0.0393
_refine_ls_shift/su_max 0.000
_refine_ls_shift/su_mean 0.000
_refine_ls_structure_factor_coef Fsqd
_refine_ls_weighting_details 'calc w=1/[\s^2^(Fo^2^)+(0.053P)^2^+0.0572P] where P=(Fo^2^+2Fc^2^)/3'
_refine_ls_weighting_scheme calc
_refine_ls_wR_factor_gt 0.0993
_refine_ls_wR_factor_ref 0.1110
_reflns_number_gt 1002
_reflns_number_total 1362
_reflns_threshold_expression I>2\s(I)
_cod_data_source_file dn2156.cif
_cod_data_source_block I
_cod_original_sg_symbol_H-M 'P 21/n'
_cod_database_code 2213278
_cod_database_fobs_code 2213278

loop_
_symmetry_equiv_pos_as_xyz
'x, y, z'
'-x+1/2, y+1/2, -z+1/2'
'-x, -y, -z'
'x-1/2, -y-1/2, z-1/2'

loop_
_atom_site_type_symbol
_atom_site_label
_atom_site_fract_x
_atom_site_fract_y
_atom_site_fract_z
_atom_site_U_iso_or_equiv
_atom_site_adp_type
_atom_site_calc_flag
_atom_site_refinement_flags
_atom_site_occupancy
_atom_site_disorder_assembly
_atom_site_disorder_group
N N1 0.52465(11) 0.2206(2) 0.84797(9) 0.0565(3) Uani d . 1 . .
H H1 0.5503(17) 0.084(3) 0.8926(13) 0.073(5) Uiso d . 1 . .
C C2 0.41314(13) 0.3781(2) 0.86168(10) 0.0506(3) Uani d . 1 . .
C C3 0.41497(17) 0.5544(3) 0.77335(13) 0.0665(4) Uani d . 1 . .
H H3 0.351(2) 0.690(3) 0.7615(16) 0.086(5) Uiso d . 1 . .
C C4 0.52909(17) 0.5001(4) 0.70631(14) 0.0756(5) Uani d . 1 . .
H H4 0.555(2) 0.594(4) 0.6370(15) 0.098(6) Uiso d . 1 . .
C C5 0.59512(16) 0.2945(3) 0.75469(13) 0.0668(4) Uani d . 1 . .
H H5 0.6772(19) 0.200(3) 0.7307(15) 0.080(5) Uiso d . 1 . .
C C6 0.31839(13) 0.3428(3) 0.95483(11) 0.0523(3) Uani d . 1 . .
O O7 0.33320(11) 0.1686(2) 1.02476(9) 0.0717(4) Uani d . 1 . .
C C8 0.19909(18) 0.5243(4) 0.96365(16) 0.0695(5) Uani d . 1 . .
H H81A 0.120(3) 0.431(7) 1.011(3) 0.075(12) Uiso d P 0.61(6) A 1
H H82A 0.228(3) 0.689(6) 0.994(3) 0.069(12) Uiso d P 0.61(6) A 1
H H83A 0.156(3) 0.561(6) 0.888(3) 0.062(11) Uiso d P 0.61(6) A 1
H H81B 0.170(5) 0.546(9) 1.046(4) 0.066(17) Uiso d P 0.39(6) A 2
H H82B 0.212(4) 0.681(9) 0.926(5) 0.057(15) Uiso d P 0.39(6) A 2
H H83B 0.108(7) 0.426(14) 0.922(5) 0.11(2) Uiso d P 0.39(6) A 2

loop_
_atom_site_aniso_label
_atom_site_aniso_U_11
_atom_site_aniso_U_22
_atom_site_aniso_U_33
_atom_site_aniso_U_12
_atom_site_aniso_U_13
_atom_site_aniso_U_23
N1 0.0499(6) 0.0603(7) 0.0592(7) 0.0044(5) 0.0036(5) 0.0068(5)
C2 0.0442(6) 0.0512(7) 0.0563(7) -0.0004(5) -0.0046(5) 0.0010(5)
C3 0.0619(9) 0.0648(9) 0.0728(9) 0.0007(7) -0.0048(7) 0.0163(7)
C4 0.0704(10) 0.0887(11) 0.0676(9) -0.0115(8) 0.0064(8) 0.0209(9)
C5 0.0536(8) 0.0814(10) 0.0656(8) -0.0036(8) 0.0106(7) 0.0028(8)
C6 0.0469(7) 0.0546(7) 0.0554(7) 0.0018(5) -0.0043(5) -0.0025(6)
O7 0.0644(7) 0.0803(7) 0.0706(6) 0.0143(5) 0.0127(5) 0.0200(5)
C8 0.0592(9) 0.0757(11) 0.0737(10) 0.0160(8) 0.0026(8) -0.0034(9)

loop_
_atom_type_symbol
_atom_type_description
_atom_type_scat_dispersion_real
_atom_type_scat_dispersion_imag
_atom_type_scat_source
C C 0.0033 0.0016 'International Tables Vol C Tables 4.2.6.8 and 6.1.1.4'
H H 0.0000 0.0000 'International Tables Vol C Tables 4.2.6.8 and 6.1.1.4'
N N 0.0061 0.0033 'International Tables Vol C Tables 4.2.6.8 and 6.1.1.4'
O O 0.0106 0.0060 'International Tables Vol C Tables 4.2.6.8 and 6.1.1.4'

loop_
_geom_angle_atom_site_label_1
_geom_angle_atom_site_label_2
_geom_angle_atom_site_label_3
_geom_angle
C5 N1 C2 109.49(13)
C5 N1 H1 123.0(10)
C2 N1 H1 127.5(10)
N1 C2 C3 107.03(13)
N1 C2 C6 121.61(11)
C3 C2 C6 131.35(13)
C2 C3 C4 107.60(14)
C2 C3 H3 126.0(12)
C4 C3 H3 126.4(12)
C5 C4 C3 107.43(13)
C5 C4 H4 127.2(12)
C3 C4 H4 125.4(12)
N1 C5 C4 108.45(14)
N1 C5 H5 120.7(10)
C4 C5 H5 130.8(10)
O7 C6 C2 121.60(12)
O7 C6 C8 120.24(13)
C2 C6 C8 118.16(13)
C6 C8 H81A 108.5(15)
C6 C8 H82A 110.5(18)
H81A C8 H82A 115(2)
C6 C8 H83A 112.6(15)
H81A C8 H83A 104(2)
H82A C8 H83A 106(2)
C6 C8 H81B 111(2)
H81A C8 H81B 49(2)
H82A C8 H81B 69(3)
H83A C8 H81B 135(3)
C6 C8 H82B 114(2)
H81A C8 H82B 138(3)
H82A C8 H82B 51(3)
H83A C8 H82B 58(3)
H81B C8 H82B 113(4)
C6 C8 H83B 107(3)
H81A C8 H83B 57(3)
H82A C8 H83B 142(3)
H83A C8 H83B 51(3)
H81B C8 H83B 104(4)
H82B C8 H83B 107(4)

loop_
_geom_bond_atom_site_label_1
_geom_bond_atom_site_label_2
_geom_bond_distance
N1 C5 1.3495(18)
N1 C2 1.3698(17)
N1 H1 0.912(17)
C2 C3 1.3803(19)
C2 C6 1.4451(18)
C3 C4 1.394(2)
C3 H3 0.949(19)
C4 C5 1.366(2)
C4 H4 0.982(18)
C5 H5 0.981(18)
C6 O7 1.2267(16)
C6 C8 1.499(2)
C8 H81A 1.06(4)
C8 H82A 0.97(4)
C8 H83A 0.99(3)
C8 H81B 1.01(5)
C8 H82B 0.93(5)
C8 H83B 1.13(7)

loop_
_geom_hbond_atom_site_label_D
_geom_hbond_atom_site_label_H
_geom_hbond_atom_site_label_A
_geom_hbond_site_symmetry_A
_geom_hbond_distance_DH
_geom_hbond_distance_HA
_geom_hbond_distance_DA
_geom_hbond_angle_DHA
_geom_hbond_publ_flag
N1 H1 O7 3_657 0.912(17) 1.985(18) 2.8628(17) 161.0(14) y

loop_
_geom_torsion_atom_site_label_1
_geom_torsion_atom_site_label_2
_geom_torsion_atom_site_label_3
_geom_torsion_atom_site_label_4
_geom_torsion
C5 N1 C2 C3 0.26(16)
C5 N1 C2 C6 179.69(12)
N1 C2 C3 C4 0.09(17)
C6 C2 C3 C4 -179.26(14)
C2 C3 C4 C5 -0.40(18)
C2 N1 C5 C4 -0.52(18)
C3 C4 C5 N1 0.56(19)
N1 C2 C6 O7 -0.75(19)
C3 C2 C6 O7 178.52(14)
N1 C2 C6 C8 179.91(14)
C3 C2 C6 C8 -0.8(2)
